data_4001811
loop_
_publ_author_name
'Morris, Collin D.'
'Li, Hao'
'Jin, Hosub'
'Malliakas, Christos D.'
'Peters, John A.'
'Trikalitis, Pantelis N.'
'Freeman, Arthur J.'
'Wessels, Bruce W.'
'Kanatzidis, Mercouri G.'

_publ_section_title
;
 Cs2MIIMIV3Q8(Q = S, Se, Te): An Extensive Family of Layered
 Semiconductors with Diverse Band Gaps
;
_journal_issue 16
_journal_name_full 'Chemistry of Materials'
_journal_page_first 3344
_journal_paper_doi 10.1021/cm401817r
_journal_volume 25
_journal_year 2013
_chemical_formula_moiety 'Mg Se8 Sn3, 2(Cs)'
_chemical_formula_sum 'Cs2 Mg Se8 Sn3'
_chemical_formula_weight 1277.88
_chemical_name_systematic
; 
 ? 
;
_space_group_IT_number 19
_symmetry_cell_setting orthorhombic
_symmetry_space_group_name_Hall 'P 2ac 2ab'
_symmetry_space_group_name_H-M 'P 21 21 21'
_atom_sites_solution_primary direct
_atom_sites_solution_secondary difmap
_audit_creation_method SHELXL-97
_cell_angle_alpha 90.00
_cell_angle_beta 90.00
_cell_angle_gamma 90.00
_cell_formula_units_Z 4
_cell_length_a 7.9055(3)
_cell_length_b 12.7661(5)
_cell_length_c 18.4740(6)
_cell_measurement_reflns_used 12998
_cell_measurement_temperature 293(2)
_cell_measurement_theta_max 31.75
_cell_measurement_theta_min 2.80
_cell_volume 1864.44(12)
_computing_cell_refinement 'STOE X-AREA'
_computing_data_collection 'STOE X-AREA'
_computing_data_reduction 'STOE X-RED'
_computing_structure_refinement 'SHELXL-97 (Sheldrick, 2008)'
_computing_structure_solution 'SHELXS-97 (Sheldrick, 2008)'
_diffrn_ambient_temperature 293(2)
_diffrn_detector_area_resol_mean 6.67
_diffrn_measured_fraction_theta_full 0.998
_diffrn_measured_fraction_theta_max 0.998
_diffrn_measurement_device_type 'STOE IPDS 2'
_diffrn_measurement_method w-scans
_diffrn_radiation_monochromator graphite
_diffrn_radiation_source 'fine-focus sealed tube'
_diffrn_radiation_type MoK\a
_diffrn_radiation_wavelength 0.71073
_diffrn_reflns_av_R_equivalents 0.0738
_diffrn_reflns_av_sigmaI/netI 0.0578
_diffrn_reflns_limit_h_max 10
_diffrn_reflns_limit_h_min -10
_diffrn_reflns_limit_k_max 14
_diffrn_reflns_limit_k_min -16
_diffrn_reflns_limit_l_max 20
_diffrn_reflns_limit_l_min -24
_diffrn_reflns_number 14954
_diffrn_reflns_theta_full 27.49
_diffrn_reflns_theta_max 27.49
_diffrn_reflns_theta_min 2.80
_exptl_absorpt_coefficient_mu 23.457
_exptl_absorpt_correction_T_max 0.7422
_exptl_absorpt_correction_T_min 0.2316
_exptl_absorpt_correction_type integration
_exptl_crystal_colour yellow
_exptl_crystal_density_diffrn 4.553
_exptl_crystal_density_method 'not measured'
_exptl_crystal_description plate
_exptl_crystal_F_000 2176
_exptl_crystal_size_max 0.0560
_exptl_crystal_size_mid 0.0403
_exptl_crystal_size_min 0.0139
_refine_diff_density_max 1.275
_refine_diff_density_min -1.504
_refine_diff_density_rms 0.310
_refine_ls_abs_structure_details 'Flack H D (1983), Acta Cryst. A39, 876-881'
_refine_ls_abs_structure_Flack 0.58(3)
_refine_ls_extinction_method none
_refine_ls_goodness_of_fit_ref 1.041
_refine_ls_matrix_type full
_refine_ls_number_parameters 128
_refine_ls_number_reflns 4281
_refine_ls_number_restraints 0
_refine_ls_restrained_S_all 1.041
_refine_ls_R_factor_all 0.0643
_refine_ls_R_factor_gt 0.0489
_refine_ls_shift/su_max 0.000
_refine_ls_shift/su_mean 0.000
_refine_ls_structure_factor_coef Fsqd
_refine_ls_weighting_details 'calc w=1/[\s^2^(Fo^2^)+(0.0511P)^2^+0.0000P] where P=(Fo^2^+2Fc^2^)/3'
_refine_ls_weighting_scheme calc
_refine_ls_wR_factor_gt 0.0991
_refine_ls_wR_factor_ref 0.1040
_reflns_number_gt 3565
_reflns_number_total 4281
_reflns_threshold_expression >2sigma(I)
_cod_data_source_file cm401817r_si_002.cif
_cod_data_source_block cs2mgsn3se8
_cod_original_sg_symbol_H-M P2(1)2(1)2(1)
_cod_database_code 4001811

loop_
_symmetry_equiv_pos_as_xyz
'x, y, z'
'-x+1/2, -y, z+1/2'
'-x, y+1/2, -z+1/2'
'x+1/2, -y+1/2, -z'

loop_
_atom_site_label
_atom_site_type_symbol
_atom_site_fract_x
_atom_site_fract_y
_atom_site_fract_z
_atom_site_U_iso_or_equiv
_atom_site_adp_type
_atom_site_occupancy
_atom_site_symmetry_multiplicity
_atom_site_calc_flag
Mg Mg 0.0204(5) 0.0028(4) 0.1527(3) 0.0277(9) Uani 1 1 d
Se1 Se 0.02701(19) 0.11807(16) 0.26670(9) 0.0386(4) Uani 1 1 d
Se2 Se 0.03437(18) 0.12544(15) 0.04204(9) 0.0347(4) Uani 1 1 d
Se3 Se 0.23131(15) 0.37681(10) 0.34314(8) 0.0311(3) Uani 1 1 d
Se4 Se 0.24346(15) 0.13492(10) 0.64867(7) 0.0291(3) Uani 1 1 d
Se5 Se 0.2442(2) 0.35823(11) 0.14409(7) 0.0358(3) Uani 1 1 d
Se6 Se 0.2605(2) 0.62284(11) 0.05029(7) 0.0327(3) Uani 1 1 d
Se7 Se 0.48738(19) 0.10694(15) 0.26107(9) 0.0353(4) Uani 1 1 d
Se8 Se 0.49146(18) 0.11506(13) 0.04766(9) 0.0332(3) Uani 1 1 d
Sn1 Sn 0.23711(12) 0.55168(7) 0.18022(4) 0.0278(2) Uani 1 1 d
Sn2 Sn 0.26730(11) 0.42984(7) 0.01525(4) 0.02673(19) Uani 1 1 d
Sn3 Sn 0.49354(9) 0.48200(7) 0.34809(6) 0.02442(18) Uani 1 1 d
Cs1 Cs 0.24923(15) 0.13012(8) 0.44646(5) 0.0431(2) Uani 1 1 d
Cs2 Cs 0.75427(15) 0.31734(8) 0.15511(6) 0.0488(2) Uani 1 1 d

loop_
_atom_site_aniso_label
_atom_site_aniso_U_11
_atom_site_aniso_U_22
_atom_site_aniso_U_33
_atom_site_aniso_U_23
_atom_site_aniso_U_13
_atom_site_aniso_U_12
Mg 0.0231(17) 0.033(3) 0.028(2) 0.003(2) -0.004(2) 0.0008(16)
Se1 0.0287(7) 0.0560(11) 0.0310(8) -0.0103(8) 0.0058(6) -0.0124(7)
Se2 0.0291(6) 0.0419(9) 0.0330(8) 0.0082(8) -0.0065(6) -0.0081(6)
Se3 0.0223(5) 0.0356(7) 0.0353(7) 0.0012(6) -0.0013(6) -0.0030(5)
Se4 0.0238(5) 0.0295(6) 0.0340(6) 0.0007(6) 0.0004(7) -0.0013(5)
Se5 0.0476(7) 0.0346(7) 0.0250(6) 0.0035(6) 0.0002(8) 0.0003(8)
Se6 0.0423(7) 0.0303(7) 0.0255(6) 0.0018(6) -0.0003(7) -0.0005(8)
Se7 0.0256(6) 0.0505(10) 0.0298(8) -0.0093(8) -0.0031(6) 0.0087(7)
Se8 0.0264(6) 0.0415(9) 0.0315(8) 0.0102(8) 0.0036(6) 0.0060(7)
Sn1 0.0225(4) 0.0392(5) 0.0218(4) -0.0036(4) -0.0008(3) 0.0019(4)
Sn2 0.0248(4) 0.0347(5) 0.0207(4) -0.0017(4) 0.0001(3) 0.0007(4)
Sn3 0.0196(3) 0.0316(4) 0.0221(4) 0.0002(4) -0.0007(4) 0.0009(3)
Cs1 0.0472(5) 0.0478(5) 0.0344(5) -0.0028(4) -0.0026(5) 0.0019(6)
Cs2 0.0553(5) 0.0492(6) 0.0419(5) -0.0023(5) 0.0024(7) 0.0001(5)

loop_
_atom_type_symbol
_atom_type_description
_atom_type_scat_dispersion_real
_atom_type_scat_dispersion_imag
_atom_type_scat_source
Mg Mg 0.0486 0.0363 'International Tables Vol C Tables 4.2.6.8 and 6.1.1.4'
Se Se -0.0929 2.2259 'International Tables Vol C Tables 4.2.6.8 and 6.1.1.4'
Sn Sn -0.6537 1.4246 'International Tables Vol C Tables 4.2.6.8 and 6.1.1.4'
Cs Cs -0.3680 2.1192 'International Tables Vol C Tables 4.2.6.8 and 6.1.1.4'

loop_
_geom_angle_atom_site_label_1
_geom_angle_atom_site_label_2
_geom_angle_atom_site_label_3
_geom_angle
_geom_angle_site_symmetry_1
_geom_angle_site_symmetry_3
Se3 Mg Se4 97.80(16) 3_545 2_554
Se3 Mg Se1 110.6(2) 3_545 .
Se4 Mg Se1 113.68(19) 2_554 .
Se3 Mg Se2 116.01(19) 3_545 .
Se4 Mg Se2 111.2(2) 2_554 .
Se1 Mg Se2 107.55(17) . .
Se3 Mg Cs2 101.28(11) 3_545 1_455
Se4 Mg Cs2 160.91(14) 2_554 1_455
Se1 Mg Cs2 59.62(10) . 1_455
Se2 Mg Cs2 59.32(9) . 1_455
Se3 Mg Cs1 95.83(15) 3_545 2_554
Se4 Mg Cs1 55.17(11) 2_554 2_554
Se1 Mg Cs1 153.05(14) . 2_554
Se2 Mg Cs1 62.94(12) . 2_554
Cs2 Mg Cs1 121.60(12) 1_455 2_554
Se3 Mg Cs2 87.41(13) 3_545 3_645
Se4 Mg Cs2 52.50(10) 2_554 3_645
Se1 Mg Cs2 69.89(13) . 3_645
Se2 Mg Cs2 154.62(13) . 3_645
Cs2 Mg Cs2 128.68(13) 1_455 3_645
Cs1 Mg Cs2 107.31(8) 2_554 3_645
Sn1 Se1 Mg 96.44(12) 3_545 .
Sn1 Se1 Cs1 93.37(6) 3_545 .
Mg Se1 Cs1 139.18(12) . .
Sn1 Se1 Cs2 88.07(5) 3_545 1_455
Mg Se1 Cs2 85.95(11) . 1_455
Cs1 Se1 Cs2 134.01(6) . 1_455
Sn2 Se2 Mg 97.47(11) 4_455 .
Sn2 Se2 Cs2 85.62(5) 4_455 1_455
Mg Se2 Cs2 86.12(12) . 1_455
Sn2 Se2 Cs1 86.82(6) 4_455 2_554
Mg Se2 Cs1 82.87(12) . 2_554
Cs2 Se2 Cs1 165.72(5) 1_455 2_554
Sn2 Se2 Cs2 91.88(5) 4_455 4_455
Mg Se2 Cs2 146.19(12) . 4_455
Cs2 Se2 Cs2 127.10(5) 1_455 4_455
Cs1 Se2 Cs2 65.22(3) 2_554 4_455
Sn3 Se3 Mg 108.02(11) . 3
Sn3 Se3 Cs1 114.39(5) . .
Mg Se3 Cs1 123.47(12) 3 .
Sn3 Se4 Mg 99.60(11) 4_456 2
Sn3 Se4 Cs2 95.42(5) 4_456 4_456
Mg Se4 Cs2 93.89(14) 2 4_456
Sn3 Se4 Cs1 91.38(5) 4_456 .
Mg Se4 Cs1 90.52(14) 2 .
Cs2 Se4 Cs1 171.16(4) 4_456 .
Sn2 Se5 Sn1 84.22(5) . .
Sn2 Se5 Cs2 99.60(5) . 1_455
Sn1 Se5 Cs2 95.36(5) . 1_455
Sn2 Se5 Cs2 91.25(5) . .
Sn1 Se5 Cs2 97.61(5) . .
Cs2 Se5 Cs2 163.86(5) 1_455 .
Sn2 Se6 Sn1 84.10(5) . .
Sn2 Se6 Cs1 133.98(5) . 2_564
Sn1 Se6 Cs1 141.69(5) . 2_564
Sn2 Se6 Cs1 90.34(5) . 3_655
Sn1 Se6 Cs1 93.77(5) . 3_655
Cs1 Se6 Cs1 90.48(4) 2_564 3_655
Sn2 Se6 Cs1 92.71(5) . 3
Sn1 Se6 Cs1 85.56(5) . 3
Cs1 Se6 Cs1 88.13(4) 2_564 3
Cs1 Se6 Cs1 176.80(5) 3_655 3
Sn1 Se7 Sn3 96.45(6) 3_645 3_645
Sn1 Se7 Cs1 93.43(5) 3_645 .
Sn3 Se7 Cs1 139.38(7) 3_645 .
Sn1 Se7 Cs2 86.68(5) 3_645 .
Sn3 Se7 Cs2 90.11(5) 3_645 .
Cs1 Se7 Cs2 129.82(6) . .
Sn2 Se8 Sn3 98.87(6) 4 3_645
Sn2 Se8 Cs2 85.65(5) 4 .
Sn3 Se8 Cs2 91.83(5) 3_645 .
Sn2 Se8 Cs1 91.00(5) 4 2_554
Sn3 Se8 Cs1 81.90(5) 3_645 2_554
Cs2 Se8 Cs1 172.37(5) . 2_554
Sn2 Se8 Cs2 91.22(5) 4 4_455
Sn3 Se8 Cs2 144.07(6) 3_645 4_455
Cs2 Se8 Cs2 123.43(4) . 4_455
Cs1 Se8 Cs2 63.42(3) 2_554 4_455
Se1 Sn1 Se7 117.63(6) 3 3_655
Se1 Sn1 Se5 117.10(7) 3 .
Se7 Sn1 Se5 111.19(7) 3_655 .
Se1 Sn1 Se6 108.14(6) 3 .
Se7 Sn1 Se6 103.85(6) 3_655 .
Se5 Sn1 Se6 95.50(5) . .
Se2 Sn2 Se8 118.36(6) 4 4_455
Se2 Sn2 Se6 113.84(7) 4 .
Se8 Sn2 Se6 108.46(6) 4_455 .
Se2 Sn2 Se5 111.01(7) 4 .
Se8 Sn2 Se5 106.53(6) 4_455 .
Se6 Sn2 Se5 96.18(5) . .
Se2 Sn2 Cs2 60.92(5) 4 4_455
Se8 Sn2 Cs2 59.79(5) 4_455 4_455
Se6 Sn2 Cs2 149.70(4) . 4_455
Se5 Sn2 Cs2 113.74(5) . 4_455
Se3 Sn3 Se4 110.03(6) . 4_556
Se3 Sn3 Se8 115.17(6) . 3_655
Se4 Sn3 Se8 110.08(6) 4_556 3_655
Se3 Sn3 Se7 110.90(6) . 3_655
Se4 Sn3 Se7 110.20(6) 4_556 3_655
Se8 Sn3 Se7 100.06(6) 3_655 3_655
Se3 Sn3 Cs1 103.50(5) . 4_556
Se4 Sn3 Cs1 55.51(4) 4_556 4_556
Se8 Sn3 Cs1 63.94(5) 3_655 4_556
Se7 Sn3 Cs1 145.60(5) 3_655 4_556
Se3 Cs1 Se6 62.50(3) . 2_565
Se3 Cs1 Se4 120.22(4) . .
Se6 Cs1 Se4 57.74(3) 2_565 .
Se3 Cs1 Se1 63.87(4) . .
Se6 Cs1 Se1 118.95(5) 2_565 .
Se4 Cs1 Se1 151.40(5) . .
Se3 Cs1 Se6 93.84(4) . 3_645
Se6 Cs1 Se6 91.90(4) 2_565 3_645
Se4 Cs1 Se6 89.84(4) . 3_645
Se1 Cs1 Se6 118.67(4) . 3_645
Se3 Cs1 Se7 68.31(4) . .
Se6 Cs1 Se7 121.90(5) 2_565 .
Se4 Cs1 Se7 151.73(5) . .
Se1 Cs1 Se7 56.60(3) . .
Se6 Cs1 Se7 62.07(4) 3_645 .
Se3 Cs1 Se6 89.37(4) . 3_545
Se6 Cs1 Se6 89.50(4) 2_565 3_545
Se4 Cs1 Se6 88.47(4) . 3_545
Se1 Cs1 Se6 62.94(4) . 3_545
Se6 Cs1 Se6 176.79(5) 3_645 3_545
Se7 Cs1 Se6 119.43(4) . 3_545
Se3 Cs1 Se2 157.28(5) . 2
Se6 Cs1 Se2 117.79(4) 2_565 2
Se4 Cs1 Se2 65.55(3) . 2
Se1 Cs1 Se2 123.01(5) . 2
Se6 Cs1 Se2 63.61(3) 3_645 2
Se7 Cs1 Se2 96.68(4) . 2
Se6 Cs1 Se2 113.19(4) 3_545 2
Se3 Cs1 Se8 150.23(4) . 2
Se6 Cs1 Se8 113.85(4) 2_565 2
Se4 Cs1 Se8 63.41(3) . 2
Se1 Cs1 Se8 98.87(5) . 2
Se6 Cs1 Se8 115.93(4) 3_645 2
Se7 Cs1 Se8 124.20(5) . 2
Se6 Cs1 Se8 60.87(3) 3_545 2
Se2 Cs1 Se8 52.37(3) 2 2
Se3 Cs1 Cs2 123.57(3) . 3_645
Se6 Cs1 Cs2 173.67(4) 2_565 3_645
Se4 Cs1 Cs2 116.10(3) . 3_645
Se1 Cs1 Cs2 65.44(4) . 3_645
Se6 Cs1 Cs2 89.49(3) 3_645 3_645
Se7 Cs1 Cs2 64.09(4) . 3_645
Se6 Cs1 Cs2 88.81(3) 3_545 3_645
Se2 Cs1 Cs2 57.57(3) 2 3_645
Se8 Cs1 Cs2 60.11(3) 2 3_645
Se3 Cs1 Sn3 133.35(4) . 4_456
Se6 Cs1 Sn3 79.94(3) 2_565 4_456
Se4 Cs1 Sn3 33.12(2) . 4_456
Se1 Cs1 Sn3 121.22(4) . 4_456
Se6 Cs1 Sn3 115.17(3) 3_645 4_456
Se7 Cs1 Sn3 157.25(4) . 4_456
Se6 Cs1 Sn3 62.25(3) 3_545 4_456
Se2 Cs1 Sn3 64.70(3) 2 4_456
Se8 Cs1 Sn3 34.16(3) 2 4_456
Cs2 Cs1 Sn3 93.88(3) 3_645 4_456
Se3 Cs1 Mg 140.14(7) . 2
Se6 Cs1 Mg 83.79(6) 2_565 2
Se4 Cs1 Mg 34.31(6) . 2
Se1 Cs1 Mg 155.66(7) . 2
Se6 Cs1 Mg 65.05(5) 3_645 2
Se7 Cs1 Mg 120.74(6) . 2
Se6 Cs1 Mg 112.27(6) 3_545 2
Se2 Cs1 Mg 34.19(7) 2 2
Se8 Cs1 Mg 61.37(6) 2 2
Cs2 Cs1 Mg 91.21(6) 3_645 2
Sn3 Cs1 Mg 50.18(5) 4_456 2
Se4 Cs2 Se8 127.22(4) 4_556 .
Se4 Cs2 Se2 130.10(4) 4_556 1_655
Se8 Cs2 Se2 67.11(3) . 1_655
Se4 Cs2 Se5 92.99(4) 4_556 1_655
Se8 Cs2 Se5 126.49(4) . 1_655
Se2 Cs2 Se5 59.67(4) 1_655 1_655
Se4 Cs2 Se1 66.54(4) 4_556 1_655
Se8 Cs2 Se1 97.60(4) . 1_655
Se2 Cs2 Se1 64.06(3) 1_655 1_655
Se5 Cs2 Se1 64.51(4) 1_655 1_655
Se4 Cs2 Se7 67.07(4) 4_556 .
Se8 Cs2 Se7 60.74(3) . .
Se2 Cs2 Se7 98.15(4) 1_655 .
Se5 Cs2 Se7 130.34(4) 1_655 .
Se1 Cs2 Se7 65.83(3) 1_655 .
Se4 Cs2 Se5 90.29(4) 4_556 .
Se8 Cs2 Se5 61.79(4) . .
Se2 Cs2 Se5 127.95(4) 1_655 .
Se5 Cs2 Se5 163.86(5) 1_655 .
Se1 Cs2 Se5 130.86(4) 1_655 .
Se7 Cs2 Se5 65.26(3) . .
Se4 Cs2 Se2 146.74(4) 4_556 4
Se8 Cs2 Se2 55.59(4) . 4
Se2 Cs2 Se2 82.94(3) 1_655 4
Se5 Cs2 Se2 110.46(4) 1_655 4
Se1 Cs2 Se2 144.65(5) 1_655 4
Se7 Cs2 Se2 109.63(4) . 4
Se5 Cs2 Se2 60.85(3) . 4
Se4 Cs2 Se8 147.16(4) 4_556 4
Se8 Cs2 Se8 85.45(3) . 4
Se2 Cs2 Se8 53.83(3) 1_655 4
Se5 Cs2 Se8 59.58(3) 1_655 4
Se1 Cs2 Se8 110.51(4) 1_655 4
Se7 Cs2 Se8 143.91(5) . 4
Se5 Cs2 Se8 111.38(4) . 4
Se2 Cs2 Se8 51.11(3) 4 4
Se4 Cs2 Cs1 105.62(3) 4_556 3_655
Se8 Cs2 Cs1 112.52(4) . 3_655
Se2 Cs2 Cs1 110.10(4) 1_655 3_655
Se5 Cs2 Cs1 82.15(3) 1_655 3_655
Se1 Cs2 Cs1 144.52(4) 1_655 3_655
Se7 Cs2 Cs1 145.65(4) . 3_655
Se5 Cs2 Cs1 81.75(3) . 3_655
Se2 Cs2 Cs1 57.21(3) 4 3_655
Se8 Cs2 Cs1 56.47(3) 4 3_655
Se4 Cs2 Sn2 144.48(4) 4_556 4
Se8 Cs2 Sn2 34.57(3) . 4
Se2 Cs2 Sn2 33.46(3) 1_655 4
Se5 Cs2 Sn2 92.00(3) 1_655 4
Se1 Cs2 Sn2 84.22(3) 1_655 4
Se7 Cs2 Sn2 83.13(3) . 4
Se5 Cs2 Sn2 94.49(3) . 4
Se2 Cs2 Sn2 60.59(3) 4 4
Se8 Cs2 Sn2 60.95(3) 4 4
Cs1 Cs2 Sn2 109.91(3) 3_655 4
Se4 Cs2 Mg 99.62(8) 4_556 1_655
Se8 Cs2 Mg 69.67(6) . 1_655
Se2 Cs2 Mg 34.57(8) 1_655 1_655
Se5 Cs2 Mg 70.02(6) 1_655 1_655
Se1 Cs2 Mg 34.42(8) 1_655 1_655
Se7 Cs2 Mg 69.46(7) . 1_655
Se5 Cs2 Mg 124.94(6) . 1_655
Se2 Cs2 Mg 110.24(8) 4 1_655
Se8 Cs2 Mg 88.10(8) 4 1_655
Cs1 Cs2 Mg 143.17(7) 3_655 1_655
Sn2 Cs2 Mg 49.87(7) 4 1_655

loop_
_geom_bond_atom_site_label_1
_geom_bond_atom_site_label_2
_geom_bond_distance
_geom_bond_site_symmetry_2
Mg Se3 2.560(4) 3_545
Mg Se4 2.566(4) 2_554
Mg Se1 2.569(6) .
Mg Se2 2.578(6) .
Mg Cs2 4.533(4) 1_455
Mg Cs1 4.552(6) 2_554
Mg Cs2 4.624(5) 3_645
Se1 Sn1 2.4575(18) 3_545
Se1 Cs1 3.7600(19) .
Se1 Cs2 3.921(2) 1_455
Se2 Sn2 2.4649(17) 4_455
Se2 Cs2 3.907(2) 1_455
Se2 Cs1 4.085(2) 2_554
Se2 Cs2 4.101(2) 4_455
Se3 Sn3 2.4717(14) .
Se3 Mg 2.560(4) 3
Se3 Cs1 3.6853(17) .
Se4 Sn3 2.4769(15) 4_456
Se4 Mg 2.566(4) 2
Se4 Cs2 3.6769(17) 4_456
Se4 Cs1 3.7364(16) .
Se5 Sn2 2.5563(16) .
Se5 Sn1 2.5588(18) .
Se5 Cs2 3.914(2) 1_455
Se5 Cs2 4.071(2) .
Se6 Sn2 2.5480(17) .
Se6 Sn1 2.5731(15) .
Se6 Cs1 3.6922(16) 2_564
Se6 Cs1 3.878(2) 3_655
Se6 Cs1 4.031(2) 3
Se7 Sn1 2.5334(18) 3_645
Se7 Sn3 2.575(2) 3_645
Se7 Cs1 3.9195(18) .
Se7 Cs2 3.937(2) .
Se8 Sn2 2.5366(17) 4
Se8 Sn3 2.571(2) 3_645
Se8 Cs2 3.863(2) .
Se8 Cs1 4.112(2) 2_554
Se8 Cs2 4.277(2) 4_455
Sn1 Se1 2.4574(18) 3
Sn1 Se7 2.5334(18) 3_655
Sn2 Se2 2.4649(17) 4
Sn2 Se8 2.5366(17) 4_455
Sn2 Cs2 4.4579(14) 4_455
Sn3 Se4 2.4770(15) 4_556
Sn3 Se8 2.571(2) 3_655
Sn3 Se7 2.576(2) 3_655
Sn3 Cs1 4.5321(14) 4_556
Cs1 Se6 3.6921(16) 2_565
Cs1 Se6 3.878(2) 3_645
Cs1 Se6 4.031(2) 3_545
Cs1 Se2 4.085(2) 2
Cs1 Se8 4.112(2) 2
Cs1 Cs2 4.4118(15) 3_645
Cs1 Sn3 4.5322(14) 4_456
Cs1 Mg 4.552(6) 2
Cs2 Se4 3.6768(17) 4_556
Cs2 Se2 3.908(2) 1_655
Cs2 Se5 3.914(2) 1_655
Cs2 Se1 3.921(2) 1_655
Cs2 Se2 4.101(2) 4
Cs2 Se8 4.277(2) 4
Cs2 Cs1 4.4119(15) 3_655
Cs2 Sn2 4.4578(14) 4
Cs2 Mg 4.533(4) 1_655
